data_7124630
loop_
_publ_author_name
'M\"obus, Juri'
'Vom Stein, Thorsten'
'Stephan, Douglas W.'

_publ_section_title
;
 Cooperative Lewis acidity in borane-substituted fluorophosphonium
 cations.
;
_journal_issue 38
_journal_name_full 'Chemical communications (Cambridge, England)'
_journal_page_first 6387
_journal_page_last 6390
_journal_paper_doi 10.1039/c6cc02607a
_journal_volume 52
_journal_year 2016
_chemical_formula_moiety 'C30 H36 B F2 P'
_chemical_formula_sum 'C30 H36 B F2 P'
_chemical_formula_weight 476.41
_space_group_crystal_system triclinic
_space_group_IT_number 2
_space_group_name_Hall '-P 1'
_space_group_name_H-M_alt 'P -1'
_symmetry_Int_Tables_number 2
_audit_creation_date 2016-03-20
_audit_creation_method
;
Olex2 1.2
(compiled 2016.02.19 svn.r3266 for OlexSys, GUI svn.r5155)
;
_audit_update_record
;
2016-03-26 deposited with the CCDC.
2016-04-20 downloaded from the CCDC.
;
_cell_angle_alpha 76.806(2)
_cell_angle_beta 71.844(2)
_cell_angle_gamma 82.615(2)
_cell_formula_units_Z 2
_cell_length_a 9.9138(3)
_cell_length_b 10.3236(3)
_cell_length_c 13.6951(4)
_cell_measurement_reflns_used 9970
_cell_measurement_temperature 149(2)
_cell_measurement_theta_max 27.42
_cell_measurement_theta_min 2.28
_cell_volume 1294.20(7)
_computing_cell_refinement 'Bruker SAINT'
_computing_data_collection 'Bruker APEX2'
_computing_data_reduction 'Bruker SAINT'
_computing_molecular_graphics 'Olex2 (Dolomanov et al., 2009)'
_computing_publication_material 'Olex2 (Dolomanov et al., 2009)'
_computing_structure_refinement 'olex2.refine (Bourhis et al., 2015)'
_computing_structure_solution 'SHELXS-97 (Sheldrick, 2008)'
_diffrn_ambient_temperature 148.8
_diffrn_measured_fraction_theta_full 0.9919
_diffrn_measured_fraction_theta_max 0.9919
_diffrn_measurement_device_type 'Bruker APEX-II CCD'
_diffrn_measurement_method '\f and \w scans'
_diffrn_radiation_monochromator graphite
_diffrn_radiation_type 'Mo K\a'
_diffrn_radiation_wavelength 0.71073
_diffrn_reflns_av_R_equivalents 0.0183
_diffrn_reflns_av_unetI/netI 0.0217
_diffrn_reflns_limit_h_max 12
_diffrn_reflns_limit_h_min -12
_diffrn_reflns_limit_k_max 13
_diffrn_reflns_limit_k_min -13
_diffrn_reflns_limit_l_max 17
_diffrn_reflns_limit_l_min -17
_diffrn_reflns_number 20829
_diffrn_reflns_theta_full 27.4237
_diffrn_reflns_theta_max 27.42
_diffrn_reflns_theta_min 1.60
_diffrn_standards_number 0
_exptl_absorpt_coefficient_mu 0.137
_exptl_absorpt_correction_T_max 0.7456
_exptl_absorpt_correction_T_min 0.6967
_exptl_absorpt_correction_type multi-scan
_exptl_absorpt_process_details
;
SADABS-2008/1 (Bruker,2008) was used for absorption correction.
wR2(int) was 0.0367 before and 0.0292 after correction.
The Ratio of minimum to maximum transmission is 0.9344.
The \l/2 correction factor is 0.0015.
;
_exptl_crystal_colour colourless
_exptl_crystal_colour_primary colourless
_exptl_crystal_density_diffrn 1.2224
_exptl_crystal_density_method 'not measured'
_exptl_crystal_description block
_exptl_crystal_F_000 508.4330
_exptl_crystal_size_max 0.25
_exptl_crystal_size_mid 0.14
_exptl_crystal_size_min 0.13
_refine_diff_density_max 0.3940
_refine_diff_density_min -0.2997
_refine_diff_density_rms 0.0566
_refine_ls_d_res_high 0.7716
_refine_ls_d_res_low 12.7511
_refine_ls_goodness_of_fit_ref 1.0467
_refine_ls_hydrogen_treatment mixed
_refine_ls_matrix_type full
_refine_ls_number_constraints 62
_refine_ls_number_parameters 306
_refine_ls_number_reflns 5868
_refine_ls_number_restraints 0
_refine_ls_restrained_S_all 1.0467
_refine_ls_R_factor_all 0.0514
_refine_ls_R_factor_gt 0.0409
_refine_ls_shift/su_max 0.0000
_refine_ls_shift/su_mean 0.0000
_refine_ls_structure_factor_coef Fsqd
_refine_ls_weighting_details 'w=1/[\s^2^(Fo^2^)+(0.0571P)^2^+0.4906P] where P=(Fo^2^+2Fc^2^)/3'
_refine_ls_weighting_scheme calc
_refine_ls_wR_factor_gt 0.1038
_refine_ls_wR_factor_ref 0.1127
_reflns_Friedel_coverage 0.0
_reflns_limit_h_max 12
_reflns_limit_h_min -11
_reflns_limit_k_max 13
_reflns_limit_k_min -12
_reflns_limit_l_max 17
_reflns_limit_l_min 0
_reflns_number_gt 4919
_reflns_number_total 5868
_reflns_threshold_expression I>=2u(I)
_cod_data_source_file c6cc02607a2.cif
_cod_data_source_block TVS001_0m
_cod_database_code 7124630
_olex2_refinement_description
;
1. Fixed Uiso
 At 1.2 times of:
  All C(H) groups, All C(H,H) groups
2.a Ternary CH refined with riding coordinates:
 C7(H7), C24(H24)
2.b Secondary CH2 refined with riding coordinates:
 C8(H8a,H8b), C9(H9a,H9b), C10(H10a,H10b), C23(H23a,H23b), C25(H25a,H25b),
 C26(H26a,H26b), C27(H27a,H27b), C28(H28a,H28b), C29(H29a,H29b), C5(H5a,H5b)
2.c Aromatic/amide H refined with riding coordinates:
 C1(H1), C2(H2), C3(H3), C11(H11), C12(H12), C13(H13), C15(H15), C16(H16),
 C19(H19), C20(H20), C21(H21), C22(H22), C30(H30), C31(H31)
;
_olex2_submission_special_instructions 'No special instructions were received'

loop_
_space_group_symop_id
_space_group_symop_operation_xyz
1 x,y,z
2 -x,-y,-z

loop_
_atom_site_label
_atom_site_type_symbol
_atom_site_fract_x
_atom_site_fract_y
_atom_site_fract_z
_atom_site_U_iso_or_equiv
_atom_site_adp_type
_atom_site_occupancy
_atom_site_refinement_flags_posn
P1 P 0.15604(4) 0.87774(4) 0.22833(3) 0.02122(10) Uani 1.000000 .
F1 F 0.23349(9) 1.01674(8) 0.17776(7) 0.0293(2) Uani 1.000000 .
C1 C 0.31369(19) 0.78751(18) 0.51855(14) 0.0380(4) Uani 1.000000 .
H1 H 0.34776(19) 0.76547(18) 0.57828(14) 0.0456(5) Uiso 1.000000 R
C2 C 0.17168(19) 0.8262(2) 0.52973(13) 0.0424(4) Uani 1.000000 .
H2 H 0.10865(19) 0.8329(2) 0.59697(13) 0.0509(5) Uiso 1.000000 R
C3 C 0.12122(17) 0.85526(18) 0.44297(12) 0.0343(4) Uani 1.000000 .
H3 H 0.02351(17) 0.88121(18) 0.45100(12) 0.0412(4) Uiso 1.000000 R
C4 C 0.21243(15) 0.84663(14) 0.34494(11) 0.0227(3) Uani 1.000000 .
F2 F 0.06010(8) 0.71327(8) 0.28891(6) 0.02112(17) Uani 1.000000 .
B1 B 0.10298(16) 0.58999(15) 0.22550(12) 0.0200(3) Uani 1.000000 .
C7 C -0.03364(14) 0.57081(14) 0.19018(11) 0.0230(3) Uani 1.000000 .
H7 H -0.00780(14) 0.49104(14) 0.15663(11) 0.0276(3) Uiso 1.000000 R
C8 C -0.07080(17) 0.68470(19) 0.10794(13) 0.0400(4) Uani 1.000000 .
H8a H -0.09721(17) 0.76657(19) 0.13750(13) 0.0480(5) Uiso 1.000000 R
H8b H 0.01439(17) 0.70164(19) 0.04647(13) 0.0480(5) Uiso 1.000000 R
C9 C -0.19307(18) 0.6559(2) 0.07165(14) 0.0446(5) Uani 1.000000 .
H9a H -0.21535(18) 0.7346(2) 0.02113(14) 0.0535(6) Uiso 1.000000 R
H9b H -0.16345(18) 0.5798(2) 0.03527(14) 0.0535(6) Uiso 1.000000 R
C10 C -0.32442(16) 0.6237(2) 0.16303(14) 0.0398(4) Uani 1.000000 .
H10a H -0.36112(16) 0.7036(2) 0.19402(14) 0.0477(5) Uiso 1.000000 R
H10b H -0.39911(16) 0.5988(2) 0.13791(14) 0.0477(5) Uiso 1.000000 R
C11 C -0.28548(19) 1.0797(2) 0.23200(15) 0.0488(5) Uani 1.000000 .
H11 H -0.37609(19) 1.1225(2) 0.23161(15) 0.0585(6) Uiso 1.000000 R
C12 C -0.27310(17) 0.97887(17) 0.31380(13) 0.0350(4) Uani 1.000000 .
H12 H -0.35489(17) 0.95321(17) 0.37073(13) 0.0420(4) Uiso 1.000000 R
C13 C -0.14138(15) 0.91394(15) 0.31386(12) 0.0279(3) Uani 1.000000 .
H13 H -0.13417(15) 0.84142(15) 0.36929(12) 0.0334(4) Uiso 1.000000 R
C14 C -0.01999(15) 0.95460(14) 0.23317(11) 0.0245(3) Uani 1.000000 .
C15 C -0.03369(19) 1.05882(19) 0.15126(14) 0.0434(4) Uani 1.000000 .
H15 H 0.04817(19) 1.08876(19) 0.09594(14) 0.0521(5) Uiso 1.000000 R
C16 C -0.1672(2) 1.1189(2) 0.15056(16) 0.0595(6) Uani 1.000000 .
H16 H -0.1767(2) 1.1877(2) 0.09330(16) 0.0714(7) Uiso 1.000000 R
C17 C 0.25933(14) 0.79161(14) 0.12589(10) 0.0215(3) Uani 1.000000 .
C18 C 0.22936(13) 0.66038(14) 0.13035(10) 0.0201(3) Uani 1.000000 .
C19 C 0.31133(14) 0.60011(14) 0.04706(11) 0.0229(3) Uani 1.000000 .
H19 H 0.29172(14) 0.51288(14) 0.04590(11) 0.0275(3) Uiso 1.000000 R
C20 C 0.42034(15) 0.66374(16) -0.03388(11) 0.0268(3) Uani 1.000000 .
H20 H 0.47398(15) 0.61977(16) -0.08898(11) 0.0321(4) Uiso 1.000000 R
C21 C 0.45097(16) 0.79111(17) -0.03439(12) 0.0308(3) Uani 1.000000 .
H21 H 0.52756(16) 0.83337(17) -0.08846(12) 0.0370(4) Uiso 1.000000 R
C22 C 0.36982(15) 0.85647(16) 0.04396(12) 0.0286(3) Uani 1.000000 .
H22 H 0.38841(15) 0.94496(16) 0.04263(12) 0.0343(4) Uiso 1.000000 R
C23 C -0.16841(16) 0.5380(2) 0.28171(13) 0.0404(4) Uani 1.000000 .
H23a H -0.14677(16) 0.4589(2) 0.33215(13) 0.0485(5) Uiso 1.000000 R
H23b H -0.19774(16) 0.6137(2) 0.31854(13) 0.0485(5) Uiso 1.000000 R
C24 C 0.14874(14) 0.46573(13) 0.30820(11) 0.0218(3) Uani 1.000000 .
H24 H 0.06107(14) 0.44286(13) 0.36779(11) 0.0261(3) Uiso 1.000000 R
C25 C 0.20143(17) 0.34038(15) 0.26100(12) 0.0294(3) Uani 1.000000 .
H25a H 0.12484(17) 0.31422(15) 0.23854(12) 0.0353(4) Uiso 1.000000 R
H25b H 0.28359(17) 0.36193(15) 0.19789(12) 0.0353(4) Uiso 1.000000 R
C26 C 0.24597(19) 0.22188(15) 0.33756(13) 0.0348(4) Uani 1.000000 .
H26a H 0.16099(19) 0.19124(15) 0.39576(13) 0.0417(4) Uiso 1.000000 R
H26b H 0.28653(19) 0.14734(15) 0.30069(13) 0.0417(4) Uiso 1.000000 R
C27 C 0.35493(18) 0.25846(16) 0.38207(14) 0.0357(4) Uani 1.000000 .
H27a H 0.37565(18) 0.18193(16) 0.43491(14) 0.0428(4) Uiso 1.000000 R
H27b H 0.44447(18) 0.27829(16) 0.32515(14) 0.0428(4) Uiso 1.000000 R
C28 C 0.3009(2) 0.37881(16) 0.43257(14) 0.0371(4) Uani 1.000000 .
H28a H 0.2173(2) 0.35574(16) 0.49427(14) 0.0445(5) Uiso 1.000000 R
H28b H 0.3760(2) 0.40391(16) 0.45721(14) 0.0445(5) Uiso 1.000000 R
C29 C 0.25916(17) 0.49735(15) 0.35508(13) 0.0314(3) Uani 1.000000 .
H29a H 0.34544(17) 0.52614(15) 0.29748(13) 0.0377(4) Uiso 1.000000 R
H29b H 0.22047(17) 0.57258(15) 0.39150(13) 0.0377(4) Uiso 1.000000 R
C30 C 0.40540(17) 0.78104(18) 0.42077(14) 0.0381(4) Uani 1.000000 .
H30 H 0.50314(17) 0.75560(18) 0.41304(14) 0.0458(5) Uiso 1.000000 R
C31 C 0.35607(16) 0.81145(17) 0.33327(13) 0.0325(3) Uani 1.000000 .
H31 H 0.42010(16) 0.80826(17) 0.26572(13) 0.0390(4) Uiso 1.000000 R
C5 C -0.29200(19) 0.5102(2) 0.24598(17) 0.0536(6) Uani 1.000000 .
H5a H -0.37784(19) 0.4960(2) 0.30722(17) 0.0644(7) Uiso 1.000000 R
H5b H -0.26775(19) 0.4274(2) 0.21757(17) 0.0644(7) Uiso 1.000000 R

loop_
_atom_site_aniso_label
_atom_site_aniso_U_11
_atom_site_aniso_U_22
_atom_site_aniso_U_33
_atom_site_aniso_U_12
_atom_site_aniso_U_13
_atom_site_aniso_U_23
P1 0.01954(18) 0.02245(19) 0.02165(18) -0.00306(13) -0.00564(13) -0.00387(13)
F1 0.0314(5) 0.0247(4) 0.0312(5) -0.0090(3) -0.0068(4) -0.0034(3)
C1 0.0444(9) 0.0416(9) 0.0372(9) -0.0055(7) -0.0251(8) -0.0063(7)
C2 0.0407(9) 0.0613(12) 0.0276(8) -0.0012(8) -0.0121(7) -0.0114(8)
C3 0.0265(7) 0.0489(10) 0.0295(8) 0.0024(7) -0.0102(6) -0.0118(7)
C4 0.0233(7) 0.0207(7) 0.0270(7) -0.0035(5) -0.0101(6) -0.0059(5)
F2 0.0196(4) 0.0222(4) 0.0213(4) -0.0023(3) -0.0044(3) -0.0055(3)
B1 0.0184(7) 0.0219(7) 0.0209(7) -0.0020(6) -0.0055(6) -0.0067(6)
C7 0.0188(6) 0.0269(7) 0.0254(7) -0.0033(5) -0.0074(5) -0.0073(6)
C8 0.0298(8) 0.0567(11) 0.0343(9) -0.0164(8) -0.0192(7) 0.0104(8)
C9 0.0311(8) 0.0727(13) 0.0348(9) -0.0115(8) -0.0192(7) -0.0024(9)
C10 0.0206(7) 0.0571(11) 0.0448(10) -0.0032(7) -0.0156(7) -0.0079(8)
C11 0.0330(9) 0.0617(13) 0.0428(10) 0.0170(8) -0.0113(8) -0.0037(9)
C12 0.0251(7) 0.0433(9) 0.0342(8) 0.0032(7) -0.0059(6) -0.0100(7)
C13 0.0255(7) 0.0285(8) 0.0287(7) -0.0011(6) -0.0074(6) -0.0050(6)
C14 0.0241(7) 0.0257(7) 0.0246(7) 0.0011(5) -0.0089(6) -0.0058(6)
C15 0.0323(9) 0.0485(11) 0.0340(9) 0.0056(7) -0.0038(7) 0.0095(8)
C16 0.0428(10) 0.0682(14) 0.0447(11) 0.0167(10) -0.0101(9) 0.0186(10)
C17 0.0175(6) 0.0265(7) 0.0209(6) -0.0025(5) -0.0055(5) -0.0051(5)
C18 0.0154(6) 0.0258(7) 0.0208(6) -0.0004(5) -0.0087(5) -0.0035(5)
C19 0.0199(6) 0.0269(7) 0.0231(7) 0.0005(5) -0.0085(5) -0.0052(5)
C20 0.0194(6) 0.0376(8) 0.0214(7) 0.0034(6) -0.0052(5) -0.0060(6)
C21 0.0213(7) 0.0418(9) 0.0245(7) -0.0077(6) -0.0010(6) -0.0017(6)
C22 0.0244(7) 0.0312(8) 0.0286(8) -0.0098(6) -0.0043(6) -0.0033(6)
C23 0.0228(7) 0.0602(12) 0.0343(9) -0.0145(7) -0.0110(7) 0.0089(8)
C24 0.0198(6) 0.0237(7) 0.0216(7) -0.0024(5) -0.0052(5) -0.0047(5)
C25 0.0377(8) 0.0247(7) 0.0287(8) -0.0006(6) -0.0130(6) -0.0072(6)
C26 0.0458(9) 0.0226(8) 0.0371(9) -0.0004(7) -0.0150(7) -0.0051(6)
C27 0.0368(9) 0.0293(8) 0.0391(9) 0.0041(7) -0.0157(7) -0.0003(7)
C28 0.0494(10) 0.0305(8) 0.0401(9) 0.0023(7) -0.0288(8) -0.0051(7)
C29 0.0374(8) 0.0259(8) 0.0382(9) -0.0022(6) -0.0227(7) -0.0042(6)
C30 0.0287(8) 0.0452(10) 0.0486(10) -0.0006(7) -0.0222(8) -0.0112(8)
C31 0.0233(7) 0.0426(9) 0.0340(8) -0.0013(6) -0.0099(6) -0.0109(7)
C5 0.0276(9) 0.0683(14) 0.0611(12) -0.0223(9) -0.0190(9) 0.0139(10)

loop_
_atom_type_symbol
_atom_type_scat_dispersion_real
_atom_type_scat_dispersion_imag
_atom_type_scat_Cromer_Mann_a1
_atom_type_scat_Cromer_Mann_a2
_atom_type_scat_Cromer_Mann_a3
_atom_type_scat_Cromer_Mann_a4
_atom_type_scat_Cromer_Mann_b1
_atom_type_scat_Cromer_Mann_b2
_atom_type_scat_Cromer_Mann_b3
_atom_type_scat_Cromer_Mann_b4
_atom_type_scat_Cromer_Mann_c
_atom_type_scat_source
_atom_type_scat_dispersion_source
H 0.00000 0.00000 0.49300 0.32291 0.14019 0.04081 10.51090 26.12570 3.14236 57.79970 0.0030380000826 'International Tables Volume C Table 6.1.1.4 (pp. 500-502)' 'Henke, Gullikson and Davis, At. Data and Nucl. Data Tables, 1993, 54, 2'
C 0.00347 0.00161 2.31000 1.02000 1.58860 0.86500 20.84390 10.20750 0.56870 51.65120 0.215599998832 'International Tables Volume C Table 6.1.1.4 (pp. 500-502)' 'Henke, Gullikson and Davis, At. Data and Nucl. Data Tables, 1993, 54, 2'
B 0.00141 0.00067 2.05450 1.33260 1.09790 0.70680 23.21850 1.02100 60.34980 0.14030 -0.193200007081 'International Tables Volume C Table 6.1.1.4 (pp. 500-502)' 'Henke, Gullikson and Davis, At. Data and Nucl. Data Tables, 1993, 54, 2'
F 0.01794 0.01033 3.53920 2.64120 1.51700 1.02430 10.28250 4.29440 0.26150 26.14760 0.277599990368 'International Tables Volume C Table 6.1.1.4 (pp. 500-502)' 'Henke, Gullikson and Davis, At. Data and Nucl. Data Tables, 1993, 54, 2'
P 0.10434 0.09671 6.43450 4.17910 1.78000 1.49080 1.90670 27.15700 0.52600 68.16450 1.11489999294 'International Tables Volume C Table 6.1.1.4 (pp. 500-502)' 'Henke, Gullikson and Davis, At. Data and Nucl. Data Tables, 1993, 54, 2'

loop_
_geom_angle_atom_site_label_1
_geom_angle_atom_site_label_2
_geom_angle_atom_site_label_3
_geom_angle
C4 P1 F1 94.54(6)
F2 P1 F1 178.96(4)
F2 P1 C4 85.93(5)
C14 P1 F1 93.95(6)
C14 P1 C4 118.76(7)
C14 P1 F2 85.01(5)
C17 P1 F1 95.75(6)
C17 P1 C4 116.44(6)
C17 P1 F2 84.86(5)
C17 P1 C14 122.77(6)
C2 C1 H1 120.08(10)
C30 C1 H1 120.08(9)
C30 C1 C2 119.84(15)
H2 C2 C1 119.95(10)
C3 C2 C1 120.10(16)
C3 C2 H2 119.95(10)
H3 C3 C2 119.88(10)
C4 C3 C2 120.23(15)
C4 C3 H3 119.88(8)
C3 C4 P1 123.49(11)
C31 C4 P1 116.87(11)
C31 C4 C3 119.63(13)
B1 F2 P1 119.43(7)
C7 B1 F2 107.27(10)
C18 B1 F2 96.47(10)
C18 B1 C7 113.27(11)
C24 B1 F2 104.12(10)
C24 B1 C7 115.93(11)
C24 B1 C18 116.79(11)
H7 C7 B1 105.82(7)
C8 C7 B1 115.56(12)
C8 C7 H7 105.82(10)
C23 C7 B1 114.14(12)
C23 C7 H7 105.82(10)
C23 C7 C8 108.83(12)
H8a C8 C7 108.98(10)
H8b C8 C7 108.98(8)
H8b C8 H8a 107.8
C9 C8 C7 113.02(14)
C9 C8 H8a 108.98(12)
C9 C8 H8b 108.98(10)
H9a C9 C8 109.37(10)
H9b C9 C8 109.37(12)
H9b C9 H9a 108.0
C10 C9 C8 111.30(14)
C10 C9 H9a 109.37(10)
C10 C9 H9b 109.37(11)
H10a C10 C9 109.44(11)
H10b C10 C9 109.44(9)
H10b C10 H10a 108.0
C5 C10 C9 111.00(14)
C5 C10 H10a 109.44(12)
C5 C10 H10b 109.44(10)
C12 C11 H11 119.94(10)
C16 C11 H11 119.94(10)
C16 C11 C12 120.12(16)
H12 C12 C11 119.88(10)
C13 C12 C11 120.25(15)
C13 C12 H12 119.88(9)
H13 C13 C12 119.84(9)
C14 C13 C12 120.32(14)
C14 C13 H13 119.84(8)
C13 C14 P1 123.23(11)
C15 C14 P1 117.94(12)
C15 C14 C13 118.83(14)
H15 C15 C14 120.03(9)
C16 C15 C14 119.94(16)
C16 C15 H15 120.03(11)
C15 C16 C11 120.47(16)
H16 C16 C11 119.76(10)
H16 C16 C15 119.76(11)
C18 C17 P1 119.29(10)
C22 C17 P1 119.22(11)
C22 C17 C18 121.49(13)
C17 C18 B1 119.82(12)
C19 C18 B1 123.68(12)
C19 C18 C17 116.46(12)
H19 C19 C18 118.91(8)
C20 C19 C18 122.18(14)
C20 C19 H19 118.91(9)
H20 C20 C19 119.92(9)
C21 C20 C19 120.15(14)
C21 C20 H20 119.92(9)
H21 C21 C20 120.11(9)
C22 C21 C20 119.79(14)
C22 C21 H21 120.11(9)
C21 C22 C17 119.85(14)
H22 C22 C17 120.07(9)
H22 C22 C21 120.07(9)
H23a C23 C7 109.07(8)
H23b C23 C7 109.07(10)
H23b C23 H23a 107.8
C5 C23 C7 112.62(15)
C5 C23 H23a 109.07(10)
C5 C23 H23b 109.07(12)
H24 C24 B1 106.85(7)
C25 C24 B1 112.38(11)
C25 C24 H24 106.85(8)
C29 C24 B1 114.13(11)
C29 C24 H24 106.85(8)
C29 C24 C25 109.35(12)
H25a C25 C24 108.91(8)
H25b C25 C24 108.91(8)
H25b C25 H25a 107.7
C26 C25 C24 113.30(12)
C26 C25 H25a 108.91(9)
C26 C25 H25b 108.91(9)
H26a C26 C25 109.27(9)
H26b C26 C25 109.27(8)
H26b C26 H26a 107.9
C27 C26 C25 111.75(13)
C27 C26 H26a 109.27(9)
C27 C26 H26b 109.27(9)
H27a C27 C26 109.45(9)
H27b C27 C26 109.45(10)
H27b C27 H27a 108.0
C28 C27 C26 110.95(13)
C28 C27 H27a 109.45(9)
C28 C27 H27b 109.45(10)
H28a C28 C27 109.41(10)
H28b C28 C27 109.41(9)
H28b C28 H28a 108.0
C29 C28 C27 111.14(14)
C29 C28 H28a 109.41(10)
C29 C28 H28b 109.41(9)
C28 C29 C24 113.24(13)
H29a C29 C24 108.93(8)
H29a C29 C28 108.93(10)
H29b C29 C24 108.93(8)
H29b C29 C28 108.93(9)
H29b C29 H29a 107.7
H30 C30 C1 119.79(9)
C31 C30 C1 120.43(15)
C31 C30 H30 119.79(10)
C30 C31 C4 119.72(15)
H31 C31 C4 120.14(9)
H31 C31 C30 120.14(10)
C23 C5 C10 111.94(15)
H5a C5 C10 109.22(10)
H5a C5 C23 109.22(11)
H5b C5 C10 109.22(12)
H5b C5 C23 109.22(12)
H5b C5 H5a 107.9

loop_
_geom_bond_atom_site_label_1
_geom_bond_atom_site_label_2
_geom_bond_distance
P1 F1 1.6207(9)
P1 C4 1.8006(14)
P1 F2 1.9381(8)
P1 C14 1.8098(14)
P1 C17 1.8021(14)
C1 H1 0.9500
C1 C2 1.384(2)
C1 C30 1.375(3)
C2 H2 0.9500
C2 C3 1.386(2)
C3 H3 0.9500
C3 C4 1.380(2)
C4 C31 1.392(2)
F2 B1 1.6401(17)
B1 C7 1.6214(19)
B1 C18 1.6063(19)
B1 C24 1.625(2)
C7 H7 1.0000
C7 C8 1.526(2)
C7 C23 1.533(2)
C8 H8a 0.9900
C8 H8b 0.9900
C8 C9 1.530(2)
C9 H9a 0.9900
C9 H9b 0.9900
C9 C10 1.509(2)
C10 H10a 0.9900
C10 H10b 0.9900
C10 C5 1.513(3)
C11 H11 0.9500
C11 C12 1.369(2)
C11 C16 1.373(3)
C12 H12 0.9500
C12 C13 1.389(2)
C13 H13 0.9500
C13 C14 1.391(2)
C14 C15 1.393(2)
C15 H15 0.9500
C15 C16 1.390(2)
C16 H16 0.9500
C17 C18 1.4078(19)
C17 C22 1.4096(19)
C18 C19 1.4017(19)
C19 H19 0.9500
C19 C20 1.390(2)
C20 H20 0.9500
C20 C21 1.385(2)
C21 H21 0.9500
C21 C22 1.381(2)
C22 H22 0.9500
C23 H23a 0.9900
C23 H23b 0.9900
C23 C5 1.533(2)
C24 H24 1.0000
C24 C25 1.537(2)
C24 C29 1.5305(19)
C25 H25a 0.9900
C25 H25b 0.9900
C25 C26 1.535(2)
C26 H26a 0.9900
C26 H26b 0.9900
C26 C27 1.517(2)
C27 H27a 0.9900
C27 H27b 0.9900
C27 C28 1.516(2)
C28 H28a 0.9900
C28 H28b 0.9900
C28 C29 1.532(2)
C29 H29a 0.9900
C29 H29b 0.9900
C30 H30 0.9500
C30 C31 1.388(2)
C31 H31 0.9500
C5 H5a 0.9900
C5 H5b 0.9900
